data_4106906
loop_
_publ_author_name
'Titel Jurca'
'Ahmed Farghal'
'Po-Heng Lin'
'Ilia Korobkov'
'Muralee Murugesu'
'Darrin S. Richeson'

_publ_section_title
;
 Single-Molecule Magnet Behavior with a Single Metal Center Enhanced
 through Peripheral Ligand Modifications
;
_journal_name_full 'Journal of the American Chemical Society'
_journal_page_first 15814
_journal_page_last 15817
_journal_paper_doi 10.1021/ja204562m
_journal_volume 133
_journal_year 2011
_chemical_formula_sum 'C36 H45 Cl2 Co N5 S2'
_chemical_formula_weight 741.72
_chemical_name_systematic
; 
 ? 
;
_space_group_IT_number 14
_symmetry_cell_setting monoclinic
_symmetry_space_group_name_Hall '-P 2ybc'
_symmetry_space_group_name_H-M 'P 1 21/c 1'
_atom_sites_solution_hydrogens geom
_atom_sites_solution_primary direct
_atom_sites_solution_secondary difmap
_audit_creation_method SHELXL-97
_cell_angle_alpha 90.00
_cell_angle_beta 92.684(9)
_cell_angle_gamma 90.00
_cell_formula_units_Z 4
_cell_length_a 21.258(5)
_cell_length_b 9.278(2)
_cell_length_c 19.752(5)
_cell_measurement_reflns_used 8717
_cell_measurement_temperature 200(2)
_cell_measurement_theta_max 28.23
_cell_measurement_theta_min 2.43
_cell_volume 3891.4(16)
_computing_cell_refinement 'APEX II, Bruker (2009)'
_computing_data_collection 'APEX II, Bruker (2009)'
_computing_data_reduction 'XPREP, Bruker (2009)'
_computing_molecular_graphics 'SHELXTL, Bruker (2004)'
_computing_publication_material 'SHELXTL, Bruker (2004)'
_computing_structure_refinement 'SHELXL-97 (Sheldrick, 2008)'
_computing_structure_solution 'SHELXS-97 (Sheldrick, 2008)'
_diffrn_ambient_temperature 200(2)
_diffrn_measured_fraction_theta_full 0.850
_diffrn_measured_fraction_theta_max 0.850
_diffrn_measurement_device_type 'Bruker APEX-II CCD'
_diffrn_measurement_method '\f and \w scans'
_diffrn_radiation_monochromator graphite
_diffrn_radiation_source 'fine-focus sealed tube'
_diffrn_radiation_type MoK\a
_diffrn_radiation_wavelength 0.71073
_diffrn_reflns_av_R_equivalents 0.0453
_diffrn_reflns_av_sigmaI/netI 0.0394
_diffrn_reflns_limit_h_max 22
_diffrn_reflns_limit_h_min -28
_diffrn_reflns_limit_k_max 12
_diffrn_reflns_limit_k_min -12
_diffrn_reflns_limit_l_max 24
_diffrn_reflns_limit_l_min -26
_diffrn_reflns_number 45073
_diffrn_reflns_theta_full 28.42
_diffrn_reflns_theta_max 28.42
_diffrn_reflns_theta_min 2.06
_exptl_absorpt_coefficient_mu 0.716
_exptl_absorpt_correction_T_max 0.9583
_exptl_absorpt_correction_T_min 0.8526
_exptl_absorpt_correction_type multi-scan
_exptl_absorpt_process_details 'SADABS, Bruker (2003)'
_exptl_crystal_colour green
_exptl_crystal_density_diffrn 1.266
_exptl_crystal_density_meas ?
_exptl_crystal_description plate
_exptl_crystal_F_000 1556
_exptl_crystal_size_max 0.23
_exptl_crystal_size_mid 0.19
_exptl_crystal_size_min 0.06
_refine_diff_density_max 0.931
_refine_diff_density_min -0.776
_refine_diff_density_rms 0.073
_refine_ls_extinction_method none
_refine_ls_goodness_of_fit_ref 1.033
_refine_ls_hydrogen_treatment constr
_refine_ls_matrix_type full
_refine_ls_number_parameters 424
_refine_ls_number_reflns 8331
_refine_ls_number_restraints 2
_refine_ls_restrained_S_all 1.052
_refine_ls_R_factor_all 0.0982
_refine_ls_R_factor_gt 0.0723
_refine_ls_shift/su_max 0.001
_refine_ls_shift/su_mean 0.000
_refine_ls_structure_factor_coef Fsqd
_refine_ls_weighting_details 'calc w=1/[\s^2^(Fo^2^)+(0.0819P)^2^+6.6987P] where P=(Fo^2^+2Fc^2^)/3'
_refine_ls_weighting_scheme calc
_refine_ls_wR_factor_gt 0.1714
_refine_ls_wR_factor_ref 0.1879
_reflns_number_gt 6147
_reflns_number_total 8331
_reflns_threshold_expression >2sigma(I)
_cod_data_source_file ja204562m_si_001.cif
_cod_data_source_block dr027a
_cod_depositor_comments
;
The following automatic conversions were performed:

'_exptl_crystal_density_meas' value 'n/a' was changed to '?' - the
value is perceived as not measured.

Automatic conversion script
Id: cif_fix_values 3008 2015-01-20 13:52:24Z robertas 
;
_cod_original_cell_volume 3891.5(16)
_cod_database_code 4106906

loop_
_symmetry_equiv_pos_as_xyz
'x, y, z'
'-x, y+1/2, -z+1/2'
'-x, -y, -z'
'x, -y-1/2, z-1/2'

loop_
_atom_site_label
_atom_site_type_symbol
_atom_site_fract_x
_atom_site_fract_y
_atom_site_fract_z
_atom_site_U_iso_or_equiv
_atom_site_adp_type
_atom_site_occupancy
_atom_site_symmetry_multiplicity
_atom_site_calc_flag
_atom_site_refinement_flags
_atom_site_disorder_assembly
_atom_site_disorder_group
Co1 Co 0.26084(2) 0.29020(5) 0.34091(2) 0.03408(15) Uani 1 1 d . . .
N1 N 0.33217(16) 0.3313(3) 0.41949(16) 0.0377(7) Uani 1 1 d . . .
N2 N 0.23783(15) 0.1620(3) 0.42082(15) 0.0349(6) Uani 1 1 d . . .
N3 N 0.19866(15) 0.1269(3) 0.29785(15) 0.0346(6) Uani 1 1 d . . .
N4 N 0.30374(18) 0.3566(4) 0.26167(18) 0.0481(8) Uani 1 1 d . . .
N5 N 0.19790(18) 0.4344(4) 0.36963(19) 0.0488(8) Uani 1 1 d . . .
S1 S 0.38016(7) 0.47958(16) 0.16793(7) 0.0703(4) Uani 1 1 d . . .
S2 S 0.10275(8) 0.61071(16) 0.41502(9) 0.0767(4) Uani 1 1 d . . .
C1 C 0.3593(3) 0.3154(6) 0.5425(2) 0.0600(13) Uani 1 1 d . . .
H1A H 0.3930 0.3835 0.5330 0.090 Uiso 1 1 calc R . .
H1B H 0.3778 0.2261 0.5610 0.090 Uiso 1 1 calc R . .
H1C H 0.3318 0.3580 0.5755 0.090 Uiso 1 1 calc R . .
C2 C 0.32164(19) 0.2827(4) 0.47809(19) 0.0394(8) Uani 1 1 d . . .
C3 C 0.2675(2) 0.1817(4) 0.48116(19) 0.0388(8) Uani 1 1 d . . .
C4 C 0.2478(2) 0.1085(5) 0.5379(2) 0.0476(10) Uani 1 1 d . . .
H4A H 0.2687 0.1223 0.5810 0.057 Uiso 1 1 calc R . .
C5 C 0.1975(2) 0.0156(5) 0.5302(2) 0.0542(11) Uani 1 1 d . . .
H5A H 0.1830 -0.0341 0.5685 0.065 Uiso 1 1 calc R . .
C6 C 0.1681(2) -0.0059(5) 0.4673(2) 0.0478(10) Uani 1 1 d . . .
H6A H 0.1338 -0.0710 0.4615 0.057 Uiso 1 1 calc R . .
C7 C 0.19011(18) 0.0706(4) 0.41245(19) 0.0372(8) Uani 1 1 d . . .
C8 C 0.16803(19) 0.0538(4) 0.3400(2) 0.0396(8) Uani 1 1 d . . .
C9 C 0.1139(3) -0.0440(6) 0.3230(3) 0.0649(14) Uani 1 1 d . . .
H9A H 0.1053 -0.0448 0.2738 0.097 Uiso 1 1 calc R . .
H9B H 0.0765 -0.0098 0.3455 0.097 Uiso 1 1 calc R . .
H9C H 0.1242 -0.1419 0.3386 0.097 Uiso 1 1 calc R . .
C10 C 0.3853(2) 0.4234(5) 0.4079(2) 0.0440(9) Uani 1 1 d . . .
C11 C 0.4361(2) 0.3597(6) 0.3764(3) 0.0591(12) Uani 1 1 d . . .
C12 C 0.4870(3) 0.4479(9) 0.3612(3) 0.0818(19) Uani 1 1 d . . .
H12A H 0.5223 0.4074 0.3404 0.098 Uiso 1 1 calc R . .
C13 C 0.4864(3) 0.5924(9) 0.3762(3) 0.084(2) Uani 1 1 d . . .
H13A H 0.5212 0.6514 0.3659 0.100 Uiso 1 1 calc R . .
C14 C 0.4356(3) 0.6510(7) 0.4058(3) 0.0722(17) Uani 1 1 d . . .
H14A H 0.4359 0.7514 0.4153 0.087 Uiso 1 1 calc R . .
C15 C 0.3834(2) 0.5703(5) 0.4226(2) 0.0513(11) Uani 1 1 d . . .
C16 C 0.4376(3) 0.2008(7) 0.3613(3) 0.0730(15) Uani 1 1 d . . .
H16A H 0.3928 0.1675 0.3579 0.088 Uiso 1 1 calc R . .
C17 C 0.4660(3) 0.1646(10) 0.2940(4) 0.103(2) Uani 1 1 d . . .
H17A H 0.4444 0.2202 0.2576 0.155 Uiso 1 1 calc R . .
H17B H 0.4608 0.0614 0.2847 0.155 Uiso 1 1 calc R . .
H17C H 0.5109 0.1890 0.2962 0.155 Uiso 1 1 calc R . .
C18 C 0.4697(4) 0.1180(7) 0.4195(4) 0.097(2) Uani 1 1 d . . .
H18A H 0.4698 0.0150 0.4086 0.145 Uiso 1 1 calc R . .
H18B H 0.4468 0.1337 0.4608 0.145 Uiso 1 1 calc R . .
H18C H 0.5131 0.1520 0.4266 0.145 Uiso 1 1 calc R . .
C19 C 0.3281(3) 0.6430(5) 0.4530(3) 0.0607(13) Uani 1 1 d . . .
H19A H 0.2983 0.5660 0.4668 0.073 Uiso 1 1 calc R . .
C20 C 0.3469(4) 0.7306(6) 0.5159(3) 0.0852(19) Uani 1 1 d . . .
H20A H 0.3700 0.6690 0.5488 0.128 Uiso 1 1 calc R . .
H20B H 0.3090 0.7682 0.5362 0.128 Uiso 1 1 calc R . .
H20C H 0.3738 0.8112 0.5033 0.128 Uiso 1 1 calc R . .
C21 C 0.2932(4) 0.7382(7) 0.4009(4) 0.0866(19) Uani 1 1 d . . .
H21A H 0.2575 0.7845 0.4217 0.130 Uiso 1 1 calc R . .
H21B H 0.2778 0.6791 0.3625 0.130 Uiso 1 1 calc R . .
H21C H 0.3219 0.8122 0.3849 0.130 Uiso 1 1 calc R . .
C22 C 0.18597(19) 0.1106(4) 0.22565(19) 0.0395(8) Uani 1 1 d . . .
C23 C 0.2219(2) 0.0117(4) 0.1911(2) 0.0485(10) Uani 1 1 d . . .
C24 C 0.2116(3) 0.0042(5) 0.1204(2) 0.0628(13) Uani 1 1 d . . .
H24A H 0.2358 -0.0607 0.0950 0.075 Uiso 1 1 calc R . .
C25 C 0.1672(3) 0.0894(6) 0.0877(2) 0.0700(16) Uani 1 1 d . . .
H25A H 0.1604 0.0814 0.0400 0.084 Uiso 1 1 calc R . .
C26 C 0.1330(3) 0.1848(6) 0.1226(3) 0.0615(13) Uani 1 1 d . . .
H26A H 0.1030 0.2436 0.0986 0.074 Uiso 1 1 calc R . .
C27 C 0.1407(2) 0.1992(5) 0.1931(2) 0.0474(10) Uani 1 1 d . . .
C28 C 0.2687(3) -0.0885(5) 0.2269(2) 0.0645(14) Uani 1 1 d . . .
H28A H 0.2670 -0.0706 0.2767 0.077 Uiso 1 1 calc R . .
C29 C 0.3357(3) -0.0594(8) 0.2069(4) 0.090(2) Uani 1 1 d . . .
H29A H 0.3459 0.0424 0.2148 0.135 Uiso 1 1 calc R . .
H29B H 0.3394 -0.0821 0.1588 0.135 Uiso 1 1 calc R . .
H29C H 0.3649 -0.1199 0.2342 0.135 Uiso 1 1 calc R . .
C30 C 0.2486(4) -0.2451(7) 0.2137(5) 0.108(3) Uani 1 1 d . . .
H30A H 0.2790 -0.3103 0.2365 0.162 Uiso 1 1 calc R . .
H30B H 0.2470 -0.2639 0.1648 0.162 Uiso 1 1 calc R . .
H30C H 0.2068 -0.2611 0.2312 0.162 Uiso 1 1 calc R . .
C31 C 0.1019(2) 0.3052(6) 0.2305(3) 0.0605(12) Uani 1 1 d . . .
H31A H 0.1119 0.2918 0.2800 0.073 Uiso 1 1 calc R . .
C32 C 0.1185(4) 0.4591(6) 0.2126(3) 0.098(2) Uani 1 1 d . . .
H32A H 0.1640 0.4736 0.2202 0.147 Uiso 1 1 calc R . .
H32B H 0.0958 0.5258 0.2412 0.147 Uiso 1 1 calc R . .
H32C H 0.1066 0.4774 0.1649 0.147 Uiso 1 1 calc R . .
C33 C 0.0315(3) 0.2768(12) 0.2177(5) 0.130(3) Uani 1 1 d . . .
H33A H 0.0221 0.1768 0.2296 0.195 Uiso 1 1 calc R . .
H33B H 0.0198 0.2932 0.1698 0.195 Uiso 1 1 calc R . .
H33C H 0.0074 0.3422 0.2457 0.195 Uiso 1 1 calc R . .
C34 C 0.1591(2) 0.5072(4) 0.3887(2) 0.0465(9) Uani 1 1 d . . .
C35 C 0.3355(2) 0.4073(4) 0.2226(2) 0.0425(9) Uani 1 1 d . . .
C36 C 0.9757(5) 0.3376(9) 0.4295(4) 0.115(3) Uani 1 1 d D . .
H36A H 0.9943 0.4248 0.4096 0.137 Uiso 0.50 1 calc PR A 1
H36B H 0.9513 0.3705 0.4681 0.137 Uiso 0.50 1 calc PR A 1
H36C H 0.9565 0.4104 0.4589 0.137 Uiso 0.50 1 d PR A 2
H36D H 1.0123 0.3806 0.4079 0.137 Uiso 0.50 1 d PR A 2
Cl1 Cl 0.92476(16) 0.2727(3) 0.37252(17) 0.1504(11) Uani 1 1 d D B .
Cl2 Cl 1.0350(3) 0.2392(6) 0.4616(4) 0.146(2) Uani 0.50 1 d PD B 1
Cl2' Cl 1.0014(3) 0.1598(9) 0.4812(3) 0.158(3) Uani 0.50 1 d PD B 2

loop_
_atom_site_aniso_label
_atom_site_aniso_U_11
_atom_site_aniso_U_22
_atom_site_aniso_U_33
_atom_site_aniso_U_23
_atom_site_aniso_U_13
_atom_site_aniso_U_12
Co1 0.0315(3) 0.0369(2) 0.0335(2) 0.0033(2) -0.00167(18) -0.0034(2)
N1 0.0352(18) 0.0396(15) 0.0377(16) -0.0012(12) -0.0045(13) -0.0036(12)
N2 0.0351(17) 0.0357(14) 0.0337(15) 0.0004(12) -0.0002(12) 0.0009(12)
N3 0.0329(16) 0.0358(14) 0.0348(15) 0.0021(12) -0.0021(12) -0.0014(12)
N4 0.045(2) 0.057(2) 0.0424(18) 0.0038(16) -0.0004(15) -0.0154(16)
N5 0.047(2) 0.0434(17) 0.055(2) -0.0003(16) -0.0026(16) 0.0073(16)
S1 0.0754(9) 0.0812(9) 0.0565(7) -0.0079(6) 0.0263(6) -0.0337(7)
S2 0.0795(10) 0.0637(8) 0.0898(10) 0.0113(7) 0.0338(8) 0.0223(7)
C1 0.068(3) 0.070(3) 0.041(2) 0.005(2) -0.016(2) -0.020(2)
C2 0.039(2) 0.0419(19) 0.0367(18) -0.0018(16) -0.0048(15) -0.0002(16)
C3 0.044(2) 0.0386(18) 0.0339(18) -0.0003(14) -0.0023(15) 0.0022(15)
C4 0.057(3) 0.053(2) 0.0323(19) 0.0014(16) 0.0015(17) 0.000(2)
C5 0.065(3) 0.058(3) 0.041(2) 0.0107(19) 0.014(2) -0.007(2)
C6 0.048(3) 0.050(2) 0.046(2) 0.0028(18) 0.0091(18) -0.0133(18)
C7 0.035(2) 0.0365(17) 0.0407(19) -0.0008(15) 0.0033(15) -0.0008(14)
C8 0.036(2) 0.0389(18) 0.044(2) 0.0038(15) -0.0009(16) -0.0045(15)
C9 0.066(3) 0.074(3) 0.054(3) 0.006(2) -0.004(2) -0.034(3)
C10 0.035(2) 0.059(2) 0.0374(19) 0.0048(17) -0.0079(16) -0.0133(17)
C11 0.038(3) 0.084(3) 0.055(3) -0.005(2) -0.004(2) -0.006(2)
C12 0.040(3) 0.138(6) 0.067(3) -0.003(4) 0.007(2) -0.018(3)
C13 0.063(4) 0.121(5) 0.066(3) 0.009(4) -0.005(3) -0.050(4)
C14 0.077(4) 0.077(3) 0.060(3) 0.014(3) -0.013(3) -0.038(3)
C15 0.057(3) 0.056(2) 0.040(2) 0.0069(19) -0.0082(19) -0.016(2)
C16 0.043(3) 0.090(4) 0.086(4) -0.019(3) 0.001(3) 0.007(3)
C17 0.065(4) 0.144(6) 0.101(5) -0.030(5) 0.006(4) 0.038(4)
C18 0.100(6) 0.081(4) 0.111(6) -0.001(4) 0.017(4) 0.003(4)
C19 0.078(4) 0.044(2) 0.059(3) 0.003(2) -0.001(2) -0.010(2)
C20 0.126(6) 0.064(3) 0.066(3) -0.009(3) 0.009(3) -0.020(4)
C21 0.100(5) 0.064(3) 0.095(5) 0.015(3) -0.008(4) 0.007(3)
C22 0.039(2) 0.0412(18) 0.0370(19) 0.0019(15) -0.0072(16) -0.0129(16)
C23 0.063(3) 0.044(2) 0.038(2) -0.0019(17) -0.0025(19) -0.0036(19)
C24 0.090(4) 0.057(3) 0.041(2) -0.007(2) -0.001(2) -0.008(3)
C25 0.101(5) 0.069(3) 0.038(2) -0.002(2) -0.020(3) -0.018(3)
C26 0.065(3) 0.068(3) 0.049(2) 0.012(2) -0.020(2) -0.012(2)
C27 0.045(2) 0.050(2) 0.046(2) 0.0061(18) -0.0121(18) -0.0094(18)
C28 0.094(4) 0.059(3) 0.040(2) -0.004(2) 0.002(2) 0.023(3)
C29 0.064(4) 0.108(5) 0.097(5) 0.010(4) -0.001(3) 0.019(4)
C30 0.136(7) 0.052(3) 0.134(7) 0.010(4) -0.007(5) 0.017(4)
C31 0.046(3) 0.074(3) 0.061(3) 0.012(2) -0.008(2) 0.014(2)
C32 0.152(7) 0.064(3) 0.078(4) 0.013(3) 0.014(4) 0.038(4)
C33 0.052(4) 0.196(10) 0.141(7) -0.007(7) -0.008(4) 0.033(5)
C34 0.055(3) 0.041(2) 0.043(2) 0.0073(17) 0.0021(18) 0.0013(19)
C35 0.037(2) 0.050(2) 0.041(2) -0.0064(17) -0.0002(16) -0.0112(17)
C36 0.132(8) 0.111(6) 0.103(6) -0.037(5) 0.036(5) -0.011(5)
Cl1 0.148(2) 0.136(2) 0.163(2) -0.0445(18) -0.032(2) -0.0054(17)
Cl2 0.143(5) 0.122(4) 0.165(5) 0.019(4) -0.069(5) 0.005(3)
Cl2' 0.097(4) 0.224(8) 0.153(5) -0.027(5) 0.008(4) 0.028(4)

loop_
_atom_type_symbol
_atom_type_description
_atom_type_scat_dispersion_real
_atom_type_scat_dispersion_imag
_atom_type_scat_source
C C 0.0033 0.0016 'International Tables Vol C Tables 4.2.6.8 and 6.1.1.4'
H H 0.0000 0.0000 'International Tables Vol C Tables 4.2.6.8 and 6.1.1.4'
N N 0.0061 0.0033 'International Tables Vol C Tables 4.2.6.8 and 6.1.1.4'
S S 0.1246 0.1234 'International Tables Vol C Tables 4.2.6.8 and 6.1.1.4'
Cl Cl 0.1484 0.1585 'International Tables Vol C Tables 4.2.6.8 and 6.1.1.4'
Co Co 0.3494 0.9721 'International Tables Vol C Tables 4.2.6.8 and 6.1.1.4'

loop_
_geom_angle_atom_site_label_1
_geom_angle_atom_site_label_2
_geom_angle_atom_site_label_3
_geom_angle
N4 Co1 N5 111.23(16)
N4 Co1 N2 159.72(15)
N5 Co1 N2 89.01(14)
N4 Co1 N1 100.53(14)
N5 Co1 N1 97.79(14)
N2 Co1 N1 74.54(12)
N4 Co1 N3 101.92(13)
N5 Co1 N3 100.15(14)
N2 Co1 N3 74.50(12)
N1 Co1 N3 143.71(12)
C2 N1 C10 121.8(3)
C2 N1 Co1 116.4(3)
C10 N1 Co1 121.4(2)
C7 N2 C3 121.7(3)
C7 N2 Co1 118.9(2)
C3 N2 Co1 119.2(3)
C8 N3 C22 120.7(3)
C8 N3 Co1 116.0(3)
C22 N3 Co1 123.0(2)
C35 N4 Co1 168.8(3)
C34 N5 Co1 174.0(4)
N1 C2 C3 115.5(3)
N1 C2 C1 126.1(4)
C3 C2 C1 118.4(4)
N2 C3 C4 120.4(4)
N2 C3 C2 112.6(3)
C4 C3 C2 127.0(4)
C5 C4 C3 118.5(4)
C6 C5 C4 120.5(4)
C5 C6 C7 118.2(4)
N2 C7 C6 120.7(4)
N2 C7 C8 113.0(3)
C6 C7 C8 126.2(4)
N3 C8 C9 126.1(4)
N3 C8 C7 115.0(3)
C9 C8 C7 118.9(4)
C15 C10 C11 122.4(4)
C15 C10 N1 120.9(4)
C11 C10 N1 116.5(4)
C10 C11 C12 117.9(5)
C10 C11 C16 121.7(5)
C12 C11 C16 120.5(5)
C13 C12 C11 120.6(6)
C14 C13 C12 119.8(5)
C13 C14 C15 123.0(6)
C14 C15 C10 116.3(5)
C14 C15 C19 120.1(5)
C10 C15 C19 123.6(4)
C11 C16 C17 113.7(6)
C11 C16 C18 111.0(5)
C17 C16 C18 111.6(6)
C15 C19 C21 110.8(5)
C15 C19 C20 112.6(5)
C21 C19 C20 110.1(5)
C27 C22 C23 122.9(4)
C27 C22 N3 118.9(4)
C23 C22 N3 118.1(3)
C22 C23 C24 117.2(4)
C22 C23 C28 122.7(4)
C24 C23 C28 120.1(4)
C25 C24 C23 120.7(5)
C26 C25 C24 120.8(4)
C25 C26 C27 121.8(5)
C22 C27 C26 116.5(5)
C22 C27 C31 122.9(4)
C26 C27 C31 120.6(4)
C30 C28 C23 109.3(5)
C30 C28 C29 112.4(6)
C23 C28 C29 111.9(5)
C27 C31 C32 111.3(5)
C27 C31 C33 111.3(6)
C32 C31 C33 111.2(6)
N5 C34 S2 179.0(5)
N4 C35 S1 179.6(4)
Cl2 C36 Cl1 121.7(5)
Cl2 C36 Cl2' 33.6(3)
Cl1 C36 Cl2' 101.7(5)

loop_
_geom_bond_atom_site_label_1
_geom_bond_atom_site_label_2
_geom_bond_distance
Co1 N4 1.948(4)
Co1 N5 1.993(4)
Co1 N2 2.054(3)
Co1 N1 2.153(3)
Co1 N3 2.159(3)
N1 C2 1.272(5)
N1 C10 1.443(5)
N2 C7 1.327(5)
N2 C3 1.334(5)
N3 C8 1.276(5)
N3 C22 1.447(5)
N4 C35 1.149(5)
N5 C34 1.143(6)
S1 C35 1.617(4)
S2 C34 1.639(5)
C1 C2 1.502(5)
C2 C3 1.489(6)
C3 C4 1.391(6)
C4 C5 1.376(7)
C5 C6 1.379(6)
C6 C7 1.393(5)
C7 C8 1.493(6)
C8 C9 1.492(6)
C10 C15 1.395(6)
C10 C11 1.402(7)
C11 C12 1.401(8)
C11 C16 1.505(8)
C12 C13 1.373(10)
C13 C14 1.365(10)
C14 C15 1.392(7)
C15 C19 1.504(8)
C16 C17 1.523(9)
C16 C18 1.517(10)
C19 C21 1.522(8)
C19 C20 1.523(7)
C22 C27 1.399(6)
C22 C23 1.392(6)
C23 C24 1.406(6)
C23 C28 1.513(7)
C24 C25 1.369(8)
C25 C26 1.354(9)
C26 C27 1.402(7)
C27 C31 1.499(7)
C28 C30 1.533(8)
C28 C29 1.519(9)
C31 C32 1.517(8)
C31 C33 1.528(9)
C36 Cl2 1.659(11)
C36 Cl1 1.639(9)
C36 Cl2' 2.002(12)

loop_
_geom_torsion_atom_site_label_1
_geom_torsion_atom_site_label_2
_geom_torsion_atom_site_label_3
_geom_torsion_atom_site_label_4
_geom_torsion
N4 Co1 N1 C2 -171.7(3)
N5 Co1 N1 C2 74.9(3)
N2 Co1 N1 C2 -11.9(3)
N3 Co1 N1 C2 -44.2(4)
N4 Co1 N1 C10 15.4(3)
N5 Co1 N1 C10 -98.0(3)
N2 Co1 N1 C10 175.2(3)
N3 Co1 N1 C10 142.8(3)
N4 Co1 N2 C7 -96.3(5)
N5 Co1 N2 C7 86.9(3)
N1 Co1 N2 C7 -174.7(3)
N3 Co1 N2 C7 -13.9(3)
N4 Co1 N2 C3 89.6(5)
N5 Co1 N2 C3 -87.2(3)
N1 Co1 N2 C3 11.2(3)
N3 Co1 N2 C3 172.0(3)
N4 Co1 N3 C8 173.7(3)
N5 Co1 N3 C8 -71.8(3)
N2 Co1 N3 C8 14.3(3)
N1 Co1 N3 C8 46.6(4)
N4 Co1 N3 C22 -13.4(3)
N5 Co1 N3 C22 101.0(3)
N2 Co1 N3 C22 -172.8(3)
N1 Co1 N3 C22 -140.5(3)
N5 Co1 N4 C35 85(2)
N2 Co1 N4 C35 -91(2)
N1 Co1 N4 C35 -18(2)
N3 Co1 N4 C35 -169(2)
N4 Co1 N5 C34 156(4)
N2 Co1 N5 C34 -25(4)
N1 Co1 N5 C34 -100(4)
N3 Co1 N5 C34 49(4)
C10 N1 C2 C3 -176.2(3)
Co1 N1 C2 C3 10.9(4)
C10 N1 C2 C1 2.3(7)
Co1 N1 C2 C1 -170.6(4)
C7 N2 C3 C4 -1.6(6)
Co1 N2 C3 C4 172.4(3)
C7 N2 C3 C2 176.8(3)
Co1 N2 C3 C2 -9.2(4)
N1 C2 C3 N2 -1.6(5)
C1 C2 C3 N2 179.8(4)
N1 C2 C3 C4 176.7(4)
C1 C2 C3 C4 -1.9(6)
N2 C3 C4 C5 0.2(6)
C2 C3 C4 C5 -178.0(4)
C3 C4 C5 C6 1.1(7)
C4 C5 C6 C7 -1.0(7)
C3 N2 C7 C6 1.6(6)
Co1 N2 C7 C6 -172.3(3)
C3 N2 C7 C8 -174.2(3)
Co1 N2 C7 C8 11.9(4)
C5 C6 C7 N2 -0.3(7)
C5 C6 C7 C8 174.9(4)
C22 N3 C8 C9 -5.5(7)
Co1 N3 C8 C9 167.5(4)
C22 N3 C8 C7 174.3(3)
Co1 N3 C8 C7 -12.6(4)
N2 C7 C8 N3 1.1(5)
C6 C7 C8 N3 -174.4(4)
N2 C7 C8 C9 -179.1(4)
C6 C7 C8 C9 5.4(7)
C2 N1 C10 C15 -80.3(5)
Co1 N1 C10 C15 92.3(4)
C2 N1 C10 C11 104.6(5)
Co1 N1 C10 C11 -82.8(4)
C15 C10 C11 C12 1.7(7)
N1 C10 C11 C12 176.8(4)
C15 C10 C11 C16 179.6(4)
N1 C10 C11 C16 -5.4(6)
C10 C11 C12 C13 -0.8(8)
C16 C11 C12 C13 -178.7(5)
C11 C12 C13 C14 -0.3(9)
C12 C13 C14 C15 0.6(9)
C13 C14 C15 C10 0.2(7)
C13 C14 C15 C19 -177.9(5)
C11 C10 C15 C14 -1.4(6)
N1 C10 C15 C14 -176.2(4)
C11 C10 C15 C19 176.6(4)
N1 C10 C15 C19 1.8(6)
C10 C11 C16 C17 142.0(5)
C12 C11 C16 C17 -40.2(7)
C10 C11 C16 C18 -91.2(6)
C12 C11 C16 C18 86.6(7)
C14 C15 C19 C21 69.5(6)
C10 C15 C19 C21 -108.5(5)
C14 C15 C19 C20 -54.3(6)
C10 C15 C19 C20 127.7(5)
C8 N3 C22 C27 90.3(5)
Co1 N3 C22 C27 -82.2(4)
C8 N3 C22 C23 -92.8(5)
Co1 N3 C22 C23 94.6(4)
C27 C22 C23 C24 0.7(6)
N3 C22 C23 C24 -176.0(4)
C27 C22 C23 C28 -177.2(4)
N3 C22 C23 C28 6.1(6)
C22 C23 C24 C25 -1.1(7)
C28 C23 C24 C25 176.8(5)
C23 C24 C25 C26 1.3(9)
C24 C25 C26 C27 -0.9(9)
C23 C22 C27 C26 -0.4(6)
N3 C22 C27 C26 176.3(4)
C23 C22 C27 C31 179.7(4)
N3 C22 C27 C31 -3.6(6)
C25 C26 C27 C22 0.5(7)
C25 C26 C27 C31 -179.6(5)
C22 C23 C28 C30 118.1(6)
C24 C23 C28 C30 -59.7(7)
C22 C23 C28 C29 -116.7(5)
C24 C23 C28 C29 65.5(6)
C22 C27 C31 C32 112.5(5)
C26 C27 C31 C32 -67.3(6)
C22 C27 C31 C33 -122.8(6)
C26 C27 C31 C33 57.3(7)
Co1 N5 C34 S2 -79(30)
Co1 N4 C35 S1 -31(70)
